data_1576436
loop_
_publ_author_name
'Nezamzadeh, Ahmadreza'
'Chowdhury, Shayanta'
'Hu, Gaohe'
'Dominique, Nathaniel L.'
'Desroche, Emmett'
'Hossain, Sakiat'
'Aloisio, Mark D.'
'Furlan, Michael'
'Groome, Ryan R. K.'
'Boire, Kayla'
'McLean, Alastair B.'
'Jensen, Lasse'
'Camden, Jon P.'
'Crudden, Cathleen M.'

_publ_section_title
;
 Beyond wingtips: backbone alkylation affects the orientation of
 N-heterocyclic carbenes on gold nanoparticles.
;
_journal_issue 13
_journal_name_full 'Chemical science'
_journal_page_first 6717
_journal_page_last 6726
_journal_paper_doi 10.1039/d5sc05986k
_journal_volume 17
_journal_year 2026
_chemical_formula_moiety 'C35 H62 Au Br N2 O2'
_chemical_formula_sum 'C35 H62 Au Br N2 O2'
_chemical_formula_weight 819.74
_chemical_properties_physical Heat-sensitive,Light-sensitive
_space_group_crystal_system monoclinic
_space_group_IT_number 14
_space_group_name_Hall '-P 2yn'
_space_group_name_H-M_alt 'P 1 21/n 1'
_atom_sites_solution_hydrogens geom
_atom_sites_solution_primary dual
_audit_creation_date 2024-11-24
_audit_creation_method
;
Olex2 1.5
(compiled 2024.02.16 svn.r378c4104 for OlexSys, GUI svn.r6928)
;
_audit_update_record
;
2025-02-26 deposited with the CCDC.	2026-01-12 downloaded from the CCDC.
;
_cell_angle_alpha 90
_cell_angle_beta 91.4620(10)
_cell_angle_gamma 90
_cell_formula_units_Z 4
_cell_length_a 10.6050(3)
_cell_length_b 32.8095(10)
_cell_length_c 11.2301(3)
_cell_measurement_reflns_used 9995
_cell_measurement_temperature 298(2)
_cell_measurement_theta_max 24.203
_cell_measurement_theta_min 2.198
_cell_volume 3906.18(19)
_computing_cell_refinement 'SAINT V8.40B (?, 2016)'
_computing_data_reduction 'SAINT V8.40B (?, 2016)'
_computing_molecular_graphics 'Olex2 1.5 (Dolomanov et al., 2009)'
_computing_publication_material 'Olex2 1.5 (Dolomanov et al., 2009)'
_computing_structure_refinement 'SHELXL 2019/3 (Sheldrick, 2015)'
_computing_structure_solution 'SHELXT 2018/2 (Sheldrick, 2018)'
_diffrn_ambient_temperature 298.00
_diffrn_detector_area_resol_mean 8
_diffrn_measured_fraction_theta_full 0.999
_diffrn_measured_fraction_theta_max 0.996
_diffrn_measurement_device_type 'three-circle diffractometer'
_diffrn_radiation_monochromator graphite
_diffrn_radiation_type MoK\a
_diffrn_radiation_wavelength 0.71073
_diffrn_reflns_av_R_equivalents 0.0772
_diffrn_reflns_av_unetI/netI 0.0352
_diffrn_reflns_Laue_measured_fraction_full 0.999
_diffrn_reflns_Laue_measured_fraction_max 0.996
_diffrn_reflns_limit_h_max 11
_diffrn_reflns_limit_h_min -13
_diffrn_reflns_limit_k_max 40
_diffrn_reflns_limit_k_min -40
_diffrn_reflns_limit_l_max 13
_diffrn_reflns_limit_l_min -14
_diffrn_reflns_number 84631
_diffrn_reflns_point_group_measured_fraction_full 0.999
_diffrn_reflns_point_group_measured_fraction_max 0.996
_diffrn_reflns_theta_full 25.242
_diffrn_reflns_theta_max 26.360
_diffrn_reflns_theta_min 1.917
_diffrn_source 'sealed tube'
_diffrn_source_current 1.0
_diffrn_source_power 0.05
_diffrn_source_voltage 50.0
_exptl_absorpt_coefficient_mu 4.818
_exptl_absorpt_correction_T_max 0.7454
_exptl_absorpt_correction_T_min 0.5332
_exptl_absorpt_correction_type multi-scan
_exptl_absorpt_process_details
;
SADABS-2016/2 (Bruker,2016/2) was used for absorption correction.
wR2(int) was 0.0843 before and 0.0621 after correction.
The Ratio of minimum to maximum transmission is 0.7153.
The \l/2 correction factor is Not present.
;
_exptl_crystal_colour colourless
_exptl_crystal_colour_primary colourless
_exptl_crystal_density_diffrn 1.394
_exptl_crystal_description thin
_exptl_crystal_F_000 1664
_exptl_crystal_preparation Luminescent
_exptl_crystal_size_max 0.15
_exptl_crystal_size_mid 0.1
_exptl_crystal_size_min 0.08
_refine_diff_density_max 1.185
_refine_diff_density_min -0.770
_refine_diff_density_rms 0.096
_refine_ls_extinction_method none
_refine_ls_goodness_of_fit_ref 1.020
_refine_ls_hydrogen_treatment constr
_refine_ls_matrix_type full
_refine_ls_number_parameters 248
_refine_ls_number_reflns 7934
_refine_ls_number_restraints 15
_refine_ls_restrained_S_all 1.025
_refine_ls_R_factor_all 0.1024
_refine_ls_R_factor_gt 0.0607
_refine_ls_shift/su_max 0.001
_refine_ls_shift/su_mean 0.000
_refine_ls_structure_factor_coef Fsqd
_refine_ls_weighting_details 'w=1/[\s^2^(Fo^2^)+(0.0767P)^2^+12.4000P] where P=(Fo^2^+2Fc^2^)/3'
_refine_ls_weighting_scheme calc
_refine_ls_wR_factor_gt 0.1562
_refine_ls_wR_factor_ref 0.1836
_reflns_Friedel_coverage 0.000
_reflns_number_gt 4881
_reflns_number_total 7934
_reflns_threshold_expression 'I > 2\s(I)'
_cod_data_source_file d5sc05986k2.cif
_cod_data_source_block (RO)2NHCEt-AuBr
_cod_depositor_comments 'Adding full bibliography for 1576435--1576436.cif.'
_cod_database_code 1576436
_shelx_shelxl_version_number 2019/3
_shelx_space_group_comment
;
The symmetry employed for this shelxl refinement is uniquely defined
by the following loop, which should always be used as a source of
symmetry information in preference to the above space-group names.
They are only intended as comments.
;
_shelx_estimated_absorpt_t_max 0.699
_shelx_estimated_absorpt_t_min 0.532
_olex2_refinement_description
;
1. Fixed Uiso
 At 1.2 times of:
  All C(H) groups, All C(H,H) groups
 At 1.5 times of:
  All C(H,H,H) groups
2. Restrained distances
 C25-C24 = C26-C25 = C27-C26 = C28-C27 = C29-C28 = C30-C29 = C31-C30 = C33-C31
 = C33-C32 = C34-C32 = C35-C34
 1.54 with sigma of 0.02
 C18-C17 = C22-C21
 1.6 with sigma of 0.02
 C23-C22 = C22-C21
 1.47 with sigma of 0.02
3. Uiso/Uaniso restraints and constraints
Uanis(C13) = Uanis(C14) = Uanis(C15) = Uanis(C16) = Uanis(C17) = Uanis(C18) =
Uanis(C19) = Uanis(C20) = Uanis(C21) = Uanis(C22) = Uanis(C23) = Uanis(C24)
Uanis(C25) = Uanis(C26) = Uanis(C27) = Uanis(C28) = Uanis(C29) = Uanis(C30) =
Uanis(C31) = Uanis(C32) = Uanis(C33) = Uanis(C34) = Uanis(C35)
4.a Secondary CH2 refined with riding coordinates:
 C8(H8A,H8B), C10(H10A,H10B), C12(H12A,H12B), C13(H13A,H13B), C14(H14A,H14B),
 C15(H15A,H15B), C16(H16A,H16B), C17(H17A,H17B), C18(H18A,H18B), C19(H19A,H19B),
  C20(H20A,H20B), C21(H21A,H21B), C22(H22A,H22B), C24(H24A,H24B), C25(H25A,
 H25B), C26(H26A,H26B), C27(H27A,H27B), C28(H28A,H28B), C29(H29A,H29B),
 C30(H30A,H30B), C31(H31A,H31B), C32(H32A,H32B), C33(H33A,H33B), C34(H34A,H34B)
4.b Me refined as rotating group:
 C9(H9A,H9B,H9C), C11(H11A,H11B,H11C), C23(H23A,H23B,H23C), C35(H35A,H35B,H35C)
4.c Aromatic/amide H refined with riding coordinates:
 C3(H3), C6(H6)
;
_olex2_submission_special_instructions 'No special instructions were received'

loop_
_space_group_symop_operation_xyz
'x, y, z'
'-x+1/2, y+1/2, -z+1/2'
'-x, -y, -z'
'x-1/2, -y-1/2, z-1/2'

loop_
_atom_site_label
_atom_site_type_symbol
_atom_site_fract_x
_atom_site_fract_y
_atom_site_fract_z
_atom_site_U_iso_or_equiv
_atom_site_adp_type
_atom_site_occupancy
_atom_site_site_symmetry_order
_atom_site_calc_flag
_atom_site_refinement_flags_posn
_atom_site_refinement_flags_adp
_atom_site_refinement_flags_occupancy
_atom_site_disorder_assembly
_atom_site_disorder_group
Au1 Au 0.64521(3) 0.22034(2) -0.10962(4) 0.09293(19) Uani 1 1 d . . . . .
Br1 Br 0.64580(9) 0.17616(4) -0.27748(10) 0.1112(4) Uani 1 1 d . . . . .
O1 O 0.7684(6) 0.3654(3) 0.4328(7) 0.121(3) Uani 1 1 d . . . . .
O2 O 0.5287(6) 0.3640(3) 0.4322(7) 0.124(3) Uani 1 1 d . . . . .
N1 N 0.7482(6) 0.2727(2) 0.0881(7) 0.090(2) Uani 1 1 d . . . . .
N2 N 0.5441(7) 0.2713(3) 0.0872(8) 0.096(2) Uani 1 1 d . . . . .
C1 C 0.6456(8) 0.2571(3) 0.0281(9) 0.094(3) Uani 1 1 d . . . . .
C2 C 0.7116(8) 0.2965(3) 0.1840(9) 0.086(2) Uani 1 1 d . . . . .
C3 C 0.7799(8) 0.3195(3) 0.2638(9) 0.097(3) Uani 1 1 d . . . . .
H3 H 0.867513 0.319926 0.262600 0.116 Uiso 1 1 calc R U . . .
C4 C 0.7163(9) 0.3417(3) 0.3451(10) 0.098(3) Uani 1 1 d . . . . .
C5 C 0.5812(8) 0.3403(3) 0.3458(10) 0.097(3) Uani 1 1 d . . . . .
C6 C 0.5142(8) 0.3183(3) 0.2643(9) 0.099(3) Uani 1 1 d . . . . .
H6 H 0.426474 0.317915 0.263363 0.118 Uiso 1 1 calc R U . . .
C7 C 0.5834(8) 0.2960(3) 0.1811(9) 0.090(3) Uani 1 1 d . . . . .
C8 C 0.8783(9) 0.2665(4) 0.0498(12) 0.119(4) Uani 1 1 d . . . . .
H8A H 0.878226 0.260331 -0.034656 0.142 Uiso 1 1 calc R U . . .
H8B H 0.926967 0.291154 0.063227 0.142 Uiso 1 1 calc R U . . .
C9 C 0.9358(15) 0.2330(5) 0.1165(16) 0.171(6) Uani 1 1 d . . . . .
H9A H 1.008191 0.223253 0.075525 0.256 Uiso 1 1 calc R U . . .
H9B H 0.875762 0.211254 0.123605 0.256 Uiso 1 1 calc R U . . .
H9C H 0.961289 0.242300 0.194519 0.256 Uiso 1 1 calc R U . . .
C10 C 0.4103(10) 0.2653(5) 0.0449(14) 0.142(6) Uani 1 1 d . . . . .
H10A H 0.361114 0.289667 0.059003 0.170 Uiso 1 1 calc R U . . .
H10B H 0.406960 0.259385 -0.039775 0.170 Uiso 1 1 calc R U . . .
C11 C 0.3625(15) 0.2323(6) 0.1095(16) 0.192(9) Uani 1 1 d . . . . .
H11A H 0.274070 0.229277 0.091335 0.288 Uiso 1 1 calc R U . . .
H11B H 0.374774 0.237299 0.193260 0.288 Uiso 1 1 calc R U . . .
H11C H 0.406036 0.207829 0.088169 0.288 Uiso 1 1 calc R U . . .
C12 C 0.8995(10) 0.3756(4) 0.4228(12) 0.129(5) Uani 1 1 d . . . . .
H12A H 0.913053 0.390523 0.349651 0.155 Uiso 1 1 calc R U . . .
H12B H 0.950526 0.351054 0.422211 0.155 Uiso 1 1 calc R U . . .
C13 C 0.9343(19) 0.4016(7) 0.530(2) 0.219(3) Uani 1 1 d . . . . .
H13A H 0.931255 0.384194 0.599368 0.263 Uiso 1 1 calc R U . . .
H13B H 1.021655 0.409737 0.521612 0.263 Uiso 1 1 calc R U . . .
C14 C 0.867(2) 0.4363(7) 0.555(2) 0.219(3) Uani 1 1 d . . . . .
H14A H 0.780571 0.428401 0.570558 0.263 Uiso 1 1 calc R U . . .
H14B H 0.863955 0.453307 0.483757 0.263 Uiso 1 1 calc R U . . .
C15 C 0.9174(19) 0.4627(7) 0.6613(19) 0.219(3) Uani 1 1 d . . . . .
H15A H 0.940548 0.444138 0.725478 0.263 Uiso 1 1 calc R U . . .
H15B H 0.994446 0.475723 0.636390 0.263 Uiso 1 1 calc R U . . .
C16 C 0.8420(19) 0.4924(7) 0.708(2) 0.219(3) Uani 1 1 d . . . . .
H16A H 0.770566 0.479266 0.744317 0.263 Uiso 1 1 calc R U . . .
H16B H 0.809287 0.509099 0.643001 0.263 Uiso 1 1 calc R U . . .
C17 C 0.9038(18) 0.5197(7) 0.7983(19) 0.219(3) Uani 1 1 d D . . . .
H17A H 0.959206 0.538225 0.757396 0.263 Uiso 1 1 calc R U . . .
H17B H 0.955965 0.503098 0.851440 0.263 Uiso 1 1 calc R U . . .
C18 C 0.8153(18) 0.5444(6) 0.8723(19) 0.219(3) Uani 1 1 d D . . . .
H18A H 0.760582 0.526649 0.916725 0.263 Uiso 1 1 calc R U . . .
H18B H 0.763460 0.561973 0.821747 0.263 Uiso 1 1 calc R U . . .
C19 C 0.8980(19) 0.5698(7) 0.957(2) 0.219(3) Uani 1 1 d . . . . .
H19A H 0.952168 0.552016 1.004659 0.263 Uiso 1 1 calc R U . . .
H19B H 0.950940 0.587897 0.911782 0.263 Uiso 1 1 calc R U . . .
C20 C 0.8160(19) 0.5937(7) 1.035(2) 0.219(3) Uani 1 1 d . . . . .
H20A H 0.755753 0.609173 0.986749 0.263 Uiso 1 1 calc R U . . .
H20B H 0.769470 0.575492 1.085704 0.263 Uiso 1 1 calc R U . . .
C21 C 0.8933(19) 0.6218(7) 1.1089(19) 0.219(3) Uani 1 1 d D . . . .
H21A H 0.948991 0.637563 1.059692 0.263 Uiso 1 1 calc R U . . .
H21B H 0.944013 0.606642 1.166876 0.263 Uiso 1 1 calc R U . . .
C22 C 0.8024(18) 0.6492(6) 1.170(2) 0.219(3) Uani 1 1 d D . . . .
H22A H 0.740377 0.660048 1.113920 0.263 Uiso 1 1 calc R U . . .
H22B H 0.758769 0.634429 1.231920 0.263 Uiso 1 1 calc R U . . .
C23 C 0.8770(18) 0.6809(6) 1.2209(19) 0.219(3) Uani 1 1 d D . . . .
H23A H 0.826024 0.697423 1.271407 0.328 Uiso 1 1 calc R U . . .
H23B H 0.909893 0.697508 1.158457 0.328 Uiso 1 1 calc R U . . .
H23C H 0.945571 0.669409 1.267082 0.328 Uiso 1 1 calc R U . . .
C24 C 0.3981(19) 0.3696(7) 0.422(2) 0.219(3) Uani 1 1 d D . . . .
H24A H 0.355311 0.343624 0.414365 0.263 Uiso 1 1 calc R U . . .
H24B H 0.376663 0.386217 0.353198 0.263 Uiso 1 1 calc R U . . .
C25 C 0.359(2) 0.3914(8) 0.538(2) 0.272(4) Uani 1 1 d D . . . .
H25A H 0.268012 0.393164 0.538646 0.327 Uiso 1 1 calc R U . . .
H25B H 0.387054 0.375231 0.605633 0.327 Uiso 1 1 calc R U . . .
C26 C 0.413(2) 0.4326(8) 0.549(2) 0.272(4) Uani 1 1 d D . . . .
H26A H 0.393937 0.447937 0.476696 0.327 Uiso 1 1 calc R U . . .
H26B H 0.503607 0.430832 0.559083 0.327 Uiso 1 1 calc R U . . .
C27 C 0.356(2) 0.4547(8) 0.658(2) 0.272(4) Uani 1 1 d D . . . .
H27A H 0.268207 0.460922 0.638859 0.327 Uiso 1 1 calc R U . . .
H27B H 0.357824 0.436143 0.724735 0.327 Uiso 1 1 calc R U . . .
C28 C 0.421(2) 0.4931(8) 0.694(2) 0.272(4) Uani 1 1 d D . . . .
H28A H 0.432099 0.510238 0.624763 0.327 Uiso 1 1 calc R U . . .
H28B H 0.503574 0.486764 0.728043 0.327 Uiso 1 1 calc R U . . .
C29 C 0.344(2) 0.5156(8) 0.785(2) 0.272(4) Uani 1 1 d D . . . .
H29A H 0.267803 0.526462 0.746735 0.327 Uiso 1 1 calc R U . . .
H29B H 0.318505 0.496840 0.846853 0.327 Uiso 1 1 calc R U . . .
C30 C 0.419(2) 0.5497(8) 0.840(2) 0.272(4) Uani 1 1 d D . . . .
H30A H 0.444282 0.568996 0.779396 0.327 Uiso 1 1 calc R U . . .
H30B H 0.493551 0.539388 0.881225 0.327 Uiso 1 1 calc R U . . .
C31 C 0.327(2) 0.5697(9) 0.928(2) 0.272(4) Uani 1 1 d D . . . .
H31A H 0.266333 0.586527 0.884444 0.327 Uiso 1 1 calc R U . . .
H31B H 0.281638 0.548788 0.970054 0.327 Uiso 1 1 calc R U . . .
C32 C 0.307(2) 0.6133(8) 1.099(2) 0.272(4) Uani 1 1 d D . . . .
H32A H 0.245723 0.630658 1.057938 0.327 Uiso 1 1 calc R U . . .
H32B H 0.264332 0.592583 1.144177 0.327 Uiso 1 1 calc R U . . .
C33 C 0.404(2) 0.5954(8) 1.014(2) 0.272(4) Uani 1 1 d D . . . .
H33A H 0.447607 0.616822 0.972972 0.327 Uiso 1 1 calc R U . . .
H33B H 0.464896 0.578789 1.057797 0.327 Uiso 1 1 calc R U . . .
C34 C 0.400(2) 0.6371(9) 1.173(2) 0.272(4) Uani 1 1 d D . . . .
H34A H 0.454379 0.619803 1.222396 0.327 Uiso 1 1 calc R U . . .
H34B H 0.451296 0.655282 1.125934 0.327 Uiso 1 1 calc R U . . .
C35 C 0.306(2) 0.6592(8) 1.243(2) 0.272(4) Uani 1 1 d D . . . .
H35A H 0.327751 0.657359 1.326257 0.408 Uiso 1 1 calc R U . . .
H35B H 0.224063 0.647340 1.228634 0.408 Uiso 1 1 calc R U . . .
H35C H 0.303964 0.687363 1.219389 0.408 Uiso 1 1 calc R U . . .

loop_
_atom_site_aniso_label
_atom_site_aniso_U_11
_atom_site_aniso_U_22
_atom_site_aniso_U_33
_atom_site_aniso_U_23
_atom_site_aniso_U_13
_atom_site_aniso_U_12
Au1 0.0533(2) 0.1305(4) 0.0951(3) -0.0165(2) 0.00193(16) 0.00075(18)
Br1 0.0627(5) 0.1609(11) 0.1099(8) -0.0301(7) 0.0024(5) 0.0029(6)
O1 0.071(4) 0.154(7) 0.140(6) -0.057(5) 0.004(4) -0.014(4)
O2 0.063(4) 0.164(7) 0.144(6) -0.057(6) 0.006(4) -0.005(4)
N1 0.048(4) 0.121(6) 0.102(6) -0.020(5) 0.006(4) 0.003(4)
N2 0.055(4) 0.130(7) 0.103(6) -0.026(5) 0.000(4) -0.005(4)
C1 0.058(5) 0.124(8) 0.099(7) -0.014(6) 0.008(5) 0.003(5)
C2 0.049(4) 0.107(7) 0.103(7) -0.007(6) 0.007(4) 0.005(4)
C3 0.053(5) 0.132(8) 0.105(7) -0.026(6) -0.005(5) 0.004(5)
C4 0.062(5) 0.113(8) 0.119(8) -0.025(6) -0.003(5) -0.006(5)
C5 0.059(5) 0.114(7) 0.120(8) -0.033(6) 0.007(5) 0.001(5)
C6 0.052(5) 0.126(8) 0.118(8) -0.025(6) 0.002(5) 0.004(5)
C7 0.053(4) 0.112(7) 0.104(7) -0.009(6) 0.005(4) -0.008(5)
C8 0.055(5) 0.159(11) 0.141(10) -0.048(9) -0.005(6) 0.011(6)
C9 0.112(11) 0.178(14) 0.222(19) -0.023(13) -0.021(12) 0.007(10)
C10 0.068(7) 0.200(14) 0.158(12) -0.091(11) 0.030(7) -0.022(7)
C11 0.114(13) 0.22(2) 0.24(2) -0.041(16) 0.012(14) -0.032(12)
C12 0.073(6) 0.160(11) 0.154(11) -0.071(9) 0.000(6) -0.012(6)
C13 0.166(6) 0.236(8) 0.254(8) -0.056(5) -0.010(5) -0.016(5)
C14 0.166(6) 0.236(8) 0.254(8) -0.056(5) -0.010(5) -0.016(5)
C15 0.166(6) 0.236(8) 0.254(8) -0.056(5) -0.010(5) -0.016(5)
C16 0.166(6) 0.236(8) 0.254(8) -0.056(5) -0.010(5) -0.016(5)
C17 0.166(6) 0.236(8) 0.254(8) -0.056(5) -0.010(5) -0.016(5)
C18 0.166(6) 0.236(8) 0.254(8) -0.056(5) -0.010(5) -0.016(5)
C19 0.166(6) 0.236(8) 0.254(8) -0.056(5) -0.010(5) -0.016(5)
C20 0.166(6) 0.236(8) 0.254(8) -0.056(5) -0.010(5) -0.016(5)
C21 0.166(6) 0.236(8) 0.254(8) -0.056(5) -0.010(5) -0.016(5)
C22 0.166(6) 0.236(8) 0.254(8) -0.056(5) -0.010(5) -0.016(5)
C23 0.166(6) 0.236(8) 0.254(8) -0.056(5) -0.010(5) -0.016(5)
C24 0.166(6) 0.236(8) 0.254(8) -0.056(5) -0.010(5) -0.016(5)
C25 0.179(9) 0.326(13) 0.314(12) -0.014(9) 0.051(7) -0.001(7)
C26 0.179(9) 0.326(13) 0.314(12) -0.014(9) 0.051(7) -0.001(7)
C27 0.179(9) 0.326(13) 0.314(12) -0.014(9) 0.051(7) -0.001(7)
C28 0.179(9) 0.326(13) 0.314(12) -0.014(9) 0.051(7) -0.001(7)
C29 0.179(9) 0.326(13) 0.314(12) -0.014(9) 0.051(7) -0.001(7)
C30 0.179(9) 0.326(13) 0.314(12) -0.014(9) 0.051(7) -0.001(7)
C31 0.179(9) 0.326(13) 0.314(12) -0.014(9) 0.051(7) -0.001(7)
C32 0.179(9) 0.326(13) 0.314(12) -0.014(9) 0.051(7) -0.001(7)
C33 0.179(9) 0.326(13) 0.314(12) -0.014(9) 0.051(7) -0.001(7)
C34 0.179(9) 0.326(13) 0.314(12) -0.014(9) 0.051(7) -0.001(7)
C35 0.179(9) 0.326(13) 0.314(12) -0.014(9) 0.051(7) -0.001(7)

loop_
_atom_type_symbol
_atom_type_description
_atom_type_scat_dispersion_real
_atom_type_scat_dispersion_imag
_atom_type_scat_source
C C 0.0033 0.0016 'International Tables Vol C Tables 4.2.6.8 and 6.1.1.4'
H H 0.0000 0.0000 'International Tables Vol C Tables 4.2.6.8 and 6.1.1.4'
Au Au -2.0133 8.8022 'International Tables Vol C Tables 4.2.6.8 and 6.1.1.4'
Br Br -0.2901 2.4595 'International Tables Vol C Tables 4.2.6.8 and 6.1.1.4'
N N 0.0061 0.0033 'International Tables Vol C Tables 4.2.6.8 and 6.1.1.4'
O O 0.0106 0.0060 'International Tables Vol C Tables 4.2.6.8 and 6.1.1.4'

loop_
_geom_angle_atom_site_label_1
_geom_angle_atom_site_label_2
_geom_angle_atom_site_label_3
_geom_angle
_geom_angle_site_symmetry_1
_geom_angle_site_symmetry_3
_geom_angle_publ_flag
C1 Au1 Br1 179.5(3) . . ?
C4 O1 C12 116.9(8) . . ?
C5 O2 C24 116.0(11) . . ?
C1 N1 C2 110.9(7) . . ?
C1 N1 C8 123.1(8) . . ?
C2 N1 C8 125.9(8) . . ?
C1 N2 C7 110.2(7) . . ?
C1 N2 C10 123.7(8) . . ?
C7 N2 C10 125.7(8) . . ?
N1 C1 Au1 127.3(6) . . ?
N2 C1 Au1 127.5(7) . . ?
N2 C1 N1 105.1(8) . . ?
C3 C2 N1 131.6(8) . . ?
C7 C2 N1 105.8(8) . . ?
C7 C2 C3 122.5(9) . . ?
C2 C3 H3 120.9 . . ?
C4 C3 C2 118.2(8) . . ?
C4 C3 H3 120.9 . . ?
O1 C4 C3 126.3(9) . . ?
O1 C4 C5 113.7(9) . . ?
C3 C4 C5 119.9(9) . . ?
O2 C5 C4 114.2(9) . . ?
C6 C5 O2 124.4(8) . . ?
C6 C5 C4 121.4(9) . . ?
C5 C6 H6 121.5 . . ?
C5 C6 C7 116.9(8) . . ?
C7 C6 H6 121.5 . . ?
N2 C7 C6 131.1(8) . . ?
C2 C7 N2 107.9(8) . . ?
C2 C7 C6 121.0(9) . . ?
N1 C8 H8A 109.7 . . ?
N1 C8 H8B 109.7 . . ?
H8A C8 H8B 108.2 . . ?
C9 C8 N1 109.8(12) . . ?
C9 C8 H8A 109.7 . . ?
C9 C8 H8B 109.7 . . ?
C8 C9 H9A 109.5 . . ?
C8 C9 H9B 109.5 . . ?
C8 C9 H9C 109.5 . . ?
H9A C9 H9B 109.5 . . ?
H9A C9 H9C 109.5 . . ?
H9B C9 H9C 109.5 . . ?
N2 C10 H10A 110.4 . . ?
N2 C10 H10B 110.4 . . ?
H10A C10 H10B 108.6 . . ?
C11 C10 N2 106.8(15) . . ?
C11 C10 H10A 110.4 . . ?
C11 C10 H10B 110.4 . . ?
C10 C11 H11A 109.5 . . ?
C10 C11 H11B 109.5 . . ?
C10 C11 H11C 109.5 . . ?
H11A C11 H11B 109.5 . . ?
H11A C11 H11C 109.5 . . ?
H11B C11 H11C 109.5 . . ?
O1 C12 H12A 110.4 . . ?
O1 C12 H12B 110.4 . . ?
O1 C12 C13 106.6(11) . . ?
H12A C12 H12B 108.6 . . ?
C13 C12 H12A 110.4 . . ?
C13 C12 H12B 110.4 . . ?
C12 C13 H13A 107.2 . . ?
C12 C13 H13B 107.2 . . ?
H13A C13 H13B 106.8 . . ?
C14 C13 C12 120.6(19) . . ?
C14 C13 H13A 107.2 . . ?
C14 C13 H13B 107.2 . . ?
C13 C14 H14A 108.3 . . ?
C13 C14 H14B 108.3 . . ?
C13 C14 C15 116(2) . . ?
H14A C14 H14B 107.4 . . ?
C15 C14 H14A 108.3 . . ?
C15 C14 H14B 108.3 . . ?
C14 C15 H15A 107.4 . . ?
C14 C15 H15B 107.4 . . ?
H15A C15 H15B 107.0 . . ?
C16 C15 C14 120(2) . . ?
C16 C15 H15A 107.4 . . ?
C16 C15 H15B 107.4 . . ?
C15 C16 H16A 108.3 . . ?
C15 C16 H16B 108.3 . . ?
C15 C16 C17 115.8(19) . . ?
H16A C16 H16B 107.4 . . ?
C17 C16 H16A 108.3 . . ?
C17 C16 H16B 108.3 . . ?
C16 C17 H17A 108.4 . . ?
C16 C17 H17B 108.4 . . ?
C16 C17 C18 115.4(18) . . ?
H17A C17 H17B 107.5 . . ?
C18 C17 H17A 108.4 . . ?
C18 C17 H17B 108.4 . . ?
C17 C18 H18A 110.5 . . ?
C17 C18 H18B 110.5 . . ?
C17 C18 C19 106.4(17) . . ?
H18A C18 H18B 108.6 . . ?
C19 C18 H18A 110.5 . . ?
C19 C18 H18B 110.5 . . ?
C18 C19 H19A 109.9 . . ?
C18 C19 H19B 109.9 . . ?
H19A C19 H19B 108.3 . . ?
C20 C19 C18 108.8(17) . . ?
C20 C19 H19A 109.9 . . ?
C20 C19 H19B 109.9 . . ?
C19 C20 H20A 109.7 . . ?
C19 C20 H20B 109.7 . . ?
H20A C20 H20B 108.2 . . ?
C21 C20 C19 109.9(18) . . ?
C21 C20 H20A 109.7 . . ?
C21 C20 H20B 109.7 . . ?
C20 C21 H21A 110.5 . . ?
C20 C21 H21B 110.5 . . ?
C20 C21 C22 106.2(17) . . ?
H21A C21 H21B 108.7 . . ?
C22 C21 H21A 110.5 . . ?
C22 C21 H21B 110.5 . . ?
C21 C22 H22A 110.7 . . ?
C21 C22 H22B 110.7 . . ?
H22A C22 H22B 108.8 . . ?
C23 C22 C21 105.4(17) . . ?
C23 C22 H22A 110.7 . . ?
C23 C22 H22B 110.7 . . ?
C22 C23 H23A 109.5 . . ?
C22 C23 H23B 109.5 . . ?
C22 C23 H23C 109.5 . . ?
H23A C23 H23B 109.5 . . ?
H23A C23 H23C 109.5 . . ?
H23B C23 H23C 109.5 . . ?
O2 C24 H24A 110.5 . . ?
O2 C24 H24B 110.5 . . ?
O2 C24 C25 106.3(16) . . ?
H24A C24 H24B 108.7 . . ?
C25 C24 H24A 110.5 . . ?
C25 C24 H24B 110.5 . . ?
C24 C25 H25A 109.0 . . ?
C24 C25 H25B 109.0 . . ?
H25A C25 H25B 107.8 . . ?
C26 C25 C24 113(2) . . ?
C26 C25 H25A 109.0 . . ?
C26 C25 H25B 109.0 . . ?
C25 C26 H26A 109.7 . . ?
C25 C26 H26B 109.7 . . ?
C25 C26 C27 109.9(19) . . ?
H26A C26 H26B 108.2 . . ?
C27 C26 H26A 109.7 . . ?
C27 C26 H26B 109.7 . . ?
C26 C27 H27A 108.5 . . ?
C26 C27 H27B 108.5 . . ?
H27A C27 H27B 107.5 . . ?
C28 C27 C26 115(2) . . ?
C28 C27 H27A 108.5 . . ?
C28 C27 H27B 108.5 . . ?
C27 C28 H28A 109.6 . . ?
C27 C28 H28B 109.6 . . ?
C27 C28 C29 110.1(19) . . ?
H28A C28 H28B 108.2 . . ?
C29 C28 H28A 109.6 . . ?
C29 C28 H28B 109.6 . . ?
C28 C29 H29A 109.6 . . ?
C28 C29 H29B 109.6 . . ?
H29A C29 H29B 108.1 . . ?
C30 C29 C28 110.4(19) . . ?
C30 C29 H29A 109.6 . . ?
C30 C29 H29B 109.6 . . ?
C29 C30 H30A 111.0 . . ?
C29 C30 H30B 111.0 . . ?
C29 C30 C31 103.9(19) . . ?
H30A C30 H30B 109.0 . . ?
C31 C30 H30A 111.0 . . ?
C31 C30 H30B 111.0 . . ?
C30 C31 H31A 110.1 . . ?
C30 C31 H31B 110.1 . . ?
H31A C31 H31B 108.4 . . ?
C33 C31 C30 108.2(19) . . ?
C33 C31 H31A 110.1 . . ?
C33 C31 H31B 110.1 . . ?
H32A C32 H32B 110.1 . . ?
C33 C32 H32A 112.6 . . ?
C33 C32 H32B 112.6 . . ?
C34 C32 H32A 112.6 . . ?
C34 C32 H32B 112.6 . . ?
C34 C32 C33 95.9(18) . . ?
C31 C33 C32 105.0(18) . . ?
C31 C33 H33A 110.7 . . ?
C31 C33 H33B 110.7 . . ?
C32 C33 H33A 110.7 . . ?
C32 C33 H33B 110.7 . . ?
H33A C33 H33B 108.8 . . ?
C32 C34 H34A 112.6 . . ?
C32 C34 H34B 112.6 . . ?
H34A C34 H34B 110.1 . . ?
C35 C34 C32 95.9(18) . . ?
C35 C34 H34A 112.6 . . ?
C35 C34 H34B 112.6 . . ?
C34 C35 H35A 109.5 . . ?
C34 C35 H35B 109.5 . . ?
C34 C35 H35C 109.5 . . ?
H35A C35 H35B 109.5 . . ?
H35A C35 H35C 109.5 . . ?
H35B C35 H35C 109.5 . . ?

loop_
_geom_bond_atom_site_label_1
_geom_bond_atom_site_label_2
_geom_bond_distance
_geom_bond_site_symmetry_2
_geom_bond_publ_flag
Au1 Br1 2.3780(12) . ?
Au1 C1 1.962(10) . ?
O1 C4 1.361(11) . ?
O1 C12 1.437(12) . ?
O2 C5 1.372(11) . ?
O2 C24 1.40(2) . ?
N1 C1 1.365(12) . ?
N1 C2 1.394(12) . ?
N1 C8 1.470(12) . ?
N2 C1 1.361(11) . ?
N2 C7 1.384(12) . ?
N2 C10 1.498(13) . ?
C2 C3 1.364(13) . ?
C2 C7 1.360(11) . ?
C3 H3 0.9300 . ?
C3 C4 1.361(13) . ?
C4 C5 1.433(12) . ?
C5 C6 1.353(13) . ?
C6 H6 0.9300 . ?
C6 C7 1.408(13) . ?
C8 H8A 0.9700 . ?
C8 H8B 0.9700 . ?
C8 C9 1.455(19) . ?
C9 H9A 0.9600 . ?
C9 H9B 0.9600 . ?
C9 H9C 0.9600 . ?
C10 H10A 0.9700 . ?
C10 H10B 0.9700 . ?
C10 C11 1.40(2) . ?
C11 H11A 0.9600 . ?
C11 H11B 0.9600 . ?
C11 H11C 0.9600 . ?
C12 H12A 0.9700 . ?
C12 H12B 0.9700 . ?
C12 C13 1.51(2) . ?
C13 H13A 0.9700 . ?
C13 H13B 0.9700 . ?
C13 C14 1.38(2) . ?
C14 H14A 0.9700 . ?
C14 H14B 0.9700 . ?
C14 C15 1.56(3) . ?
C15 H15A 0.9700 . ?
C15 H15B 0.9700 . ?
C15 C16 1.37(2) . ?
C16 H16A 0.9700 . ?
C16 H16B 0.9700 . ?
C16 C17 1.49(2) . ?
C17 H17A 0.9700 . ?
C17 H17B 0.9700 . ?
C17 C18 1.506(16) . ?
C18 H18A 0.9700 . ?
C18 H18B 0.9700 . ?
C18 C19 1.52(2) . ?
C19 H19A 0.9700 . ?
C19 H19B 0.9700 . ?
C19 C20 1.48(2) . ?
C20 H20A 0.9700 . ?
C20 H20B 0.9700 . ?
C20 C21 1.47(2) . ?
C21 H21A 0.9700 . ?
C21 H21B 0.9700 . ?
C21 C22 1.499(13) . ?
C22 H22A 0.9700 . ?
C22 H22B 0.9700 . ?
C22 C23 1.419(15) . ?
C23 H23A 0.9600 . ?
C23 H23B 0.9600 . ?
C23 H23C 0.9600 . ?
C24 H24A 0.9700 . ?
C24 H24B 0.9700 . ?
C24 C25 1.543(16) . ?
C25 H25A 0.9700 . ?
C25 H25B 0.9700 . ?
C25 C26 1.469(17) . ?
C26 H26A 0.9700 . ?
C26 H26B 0.9700 . ?
C26 C27 1.556(17) . ?
C27 H27A 0.9700 . ?
C27 H27B 0.9700 . ?
C27 C28 1.487(17) . ?
C28 H28A 0.9700 . ?
C28 H28B 0.9700 . ?
C28 C29 1.519(16) . ?
C29 H29A 0.9700 . ?
C29 H29B 0.9700 . ?
C29 C30 1.495(17) . ?
C30 H30A 0.9700 . ?
C30 H30B 0.9700 . ?
C30 C31 1.550(16) . ?
C31 H31A 0.9700 . ?
C31 H31B 0.9700 . ?
C31 C33 1.508(17) . ?
C32 H32A 0.9700 . ?
C32 H32B 0.9700 . ?
C32 C33 1.531(16) . ?
C32 C34 1.499(17) . ?
C33 H33A 0.9700 . ?
C33 H33B 0.9700 . ?
C34 H34A 0.9700 . ?
C34 H34B 0.9700 . ?
C34 C35 1.480(16) . ?
C35 H35A 0.9600 . ?
C35 H35B 0.9600 . ?
C35 H35C 0.9600 . ?

loop_
_geom_torsion_atom_site_label_1
_geom_torsion_atom_site_label_2
_geom_torsion_atom_site_label_3
_geom_torsion_atom_site_label_4
_geom_torsion
_geom_torsion_site_symmetry_1
_geom_torsion_site_symmetry_2
_geom_torsion_site_symmetry_3
_geom_torsion_site_symmetry_4
_geom_torsion_publ_flag
O1 C4 C5 O2 1.9(14) . . . . ?
O1 C4 C5 C6 179.7(11) . . . . ?
O1 C12 C13 C14 -54(3) . . . . ?
O2 C5 C6 C7 179.4(10) . . . . ?
O2 C24 C25 C26 65(3) . . . . ?
N1 C2 C3 C4 176.2(11) . . . . ?
N1 C2 C7 N2 1.6(12) . . . . ?
N1 C2 C7 C6 -178.0(10) . . . . ?
C1 N1 C2 C3 -176.1(11) . . . . ?
C1 N1 C2 C7 -1.0(12) . . . . ?
C1 N1 C8 C9 -97.6(13) . . . . ?
C1 N2 C7 C2 -1.8(13) . . . . ?
C1 N2 C7 C6 177.8(11) . . . . ?
C1 N2 C10 C11 99.3(14) . . . . ?
C2 N1 C1 Au1 -177.7(8) . . . . ?
C2 N1 C1 N2 -0.1(12) . . . . ?
C2 N1 C8 C9 86.1(14) . . . . ?
C2 C3 C4 O1 178.2(10) . . . . ?
C2 C3 C4 C5 0.5(17) . . . . ?
C3 C2 C7 N2 177.3(10) . . . . ?
C3 C2 C7 C6 -2.3(17) . . . . ?
C3 C4 C5 O2 179.9(11) . . . . ?
C3 C4 C5 C6 -2.3(18) . . . . ?
C4 O1 C12 C13 -179.8(13) . . . . ?
C4 C5 C6 C7 1.8(17) . . . . ?
C5 O2 C24 C25 171.8(15) . . . . ?
C5 C6 C7 N2 -179.0(11) . . . . ?
C5 C6 C7 C2 0.5(17) . . . . ?
C7 N2 C1 Au1 178.7(8) . . . . ?
C7 N2 C1 N1 1.1(12) . . . . ?
C7 N2 C10 C11 -89.5(15) . . . . ?
C7 C2 C3 C4 1.7(17) . . . . ?
C8 N1 C1 Au1 5.5(16) . . . . ?
C8 N1 C1 N2 -176.9(10) . . . . ?
C8 N1 C2 C3 0.6(19) . . . . ?
C8 N1 C2 C7 175.7(11) . . . . ?
C10 N2 C1 Au1 -8.8(17) . . . . ?
C10 N2 C1 N1 173.6(12) . . . . ?
C10 N2 C7 C2 -174.0(12) . . . . ?
C10 N2 C7 C6 6(2) . . . . ?
C12 O1 C4 C3 15.4(18) . . . . ?
C12 O1 C4 C5 -166.8(11) . . . . ?
C12 C13 C14 C15 -175.4(17) . . . . ?
C13 C14 C15 C16 -166(2) . . . . ?
C14 C15 C16 C17 -172(2) . . . . ?
C15 C16 C17 C18 -164(2) . . . . ?
C16 C17 C18 C19 -179.8(19) . . . . ?
C17 C18 C19 C20 -178.1(19) . . . . ?
C18 C19 C20 C21 -174.0(19) . . . . ?
C19 C20 C21 C22 171.3(19) . . . . ?
C20 C21 C22 C23 -168.2(19) . . . . ?
C24 O2 C5 C4 168.3(14) . . . . ?
C24 O2 C5 C6 -9(2) . . . . ?
C24 C25 C26 C27 173(2) . . . . ?
C25 C26 C27 C28 168(3) . . . . ?
C26 C27 C28 C29 170(2) . . . . ?
C27 C28 C29 C30 169(3) . . . . ?
C28 C29 C30 C31 179(2) . . . . ?
C29 C30 C31 C33 162(2) . . . . ?
C30 C31 C33 C32 -179(2) . . . . ?
C33 C32 C34 C35 172(2) . . . . ?
C34 C32 C33 C31 -179(2) . . . . ?
